data_9005705
loop_
_publ_author_name
'Tribaudino, M.'
'Nestola, F.'
'Ohashi, H.'

_publ_section_title
;
 High temperature single crystal investigation in a clinopyroxene of
 composition (Na0.5Ca0.5)(Cr0.5Mg0.5)Si2O6
 Sample: T = 400 C, 2-theta <= 50
 Note: Sample is exactly intermediate between diopside and kosmochlor
;
_journal_name_full 'European Journal of Mineralogy'
_journal_page_first 297
_journal_page_last 304
_journal_paper_doi 10.1127/0935-1221/2005/0017-0297
_journal_volume 17
_journal_year 2005
_chemical_formula_sum 'Ca0.5 Cr0.5 Mg0.5 Na0.5 O6 Si2'
_chemical_name_mineral Diopside
_space_group_IT_number 15
_symmetry_space_group_name_Hall '-C 2yc'
_symmetry_space_group_name_H-M 'C 1 2/c 1'
_cell_angle_alpha 90
_cell_angle_beta 106.53
_cell_angle_gamma 90
_cell_length_a 9.682
_cell_length_b 8.874
_cell_length_c 5.274
_cell_formula_units_Z 4
_cell_volume 434.404
_database_code_amcsd 0007096
_diffrn_ambient_temperature 673.15
_exptl_crystal_density_diffrn 3.392
_cod_original_formula_sum '(Na.5 Ca.5) (Cr.5 Mg.5) Si2 O6'
_cod_database_code 9005705

loop_
_space_group_symop_operation_xyz
x,y,z
1/2+x,1/2+y,z
x,-y,1/2+z
1/2+x,1/2-y,1/2+z
-x,y,1/2-z
1/2-x,1/2+y,1/2-z
-x,-y,-z
1/2-x,1/2-y,-z

loop_
_atom_site_aniso_label
_atom_site_aniso_U_11
_atom_site_aniso_U_22
_atom_site_aniso_U_33
_atom_site_aniso_U_12
_atom_site_aniso_U_13
_atom_site_aniso_U_23
NaM2 0.03300 0.01900 0.01900 0.00000 0.00000 0.00000
CaM2 0.03300 0.01900 0.01900 0.00000 0.00000 0.00000
CrM1 0.01300 0.01300 0.01000 0.00000 0.00270 0.00000
MgM1 0.01300 0.01300 0.01000 0.00000 0.00270 0.00000
Si 0.01080 0.01300 0.00980 -0.00030 0.00360 -0.00120
O1 0.01100 0.02100 0.01400 -0.00200 0.00400 -0.00100
O2 0.02500 0.01800 0.01700 -0.00500 0.00600 -0.00300
O3 0.01400 0.01800 0.01400 0.00200 0.00700 -0.00700

loop_
_atom_site_label
_atom_site_fract_x
_atom_site_fract_y
_atom_site_fract_z
_atom_site_occupancy
_atom_site_U_iso_or_equiv
NaM2 0.00000 0.30150 0.25000 0.50000 0.02540
CaM2 0.00000 0.30150 0.25000 0.50000 0.02540
CrM1 0.00000 0.90610 0.25000 0.50000 0.01220
MgM1 0.00000 0.90610 0.25000 0.50000 0.01220
Si 0.28860 0.09220 0.23020 1.00000 0.01110
O1 0.11460 0.08120 0.13930 1.00000 0.01500
O2 0.35950 0.25240 0.30770 1.00000 0.02000
O3 0.35070 0.01240 0.00080 1.00000 0.01400

loop_
_cod_related_entry_id
_cod_related_entry_database
_cod_related_entry_code
1 AMCSD 0007096
